data_2243765
loop_
_publ_author_name
'Nowatschin, Vanessa'
'N\"ather, Christian'
'L\"uning, Ulrich'

_publ_section_title
;
 Synthesis and crystal structure of allyl
 7-(diethylamino)-2-oxo-2<i>H</i>-chromene-3-carboxylate
;
_journal_coeditor_code WM5600
_journal_issue 4
_journal_name_full 'Acta Crystallographica Section E'
_journal_page_first 331
_journal_page_last 334
_journal_paper_doi 10.1107/S2056989021002218
_journal_volume 77
_journal_year 2021
_chemical_formula_iupac 'C17 H19 N O4'
_chemical_formula_moiety 'C17 H19 N O4'
_chemical_formula_sum 'C17 H19 N O4'
_chemical_formula_weight 301.33
_chemical_name_common
;
Allyl 7-(diethylamino)-2-oxo-2<i>H</i>-chromene-3-carboxylate
;
_chemical_name_systematic
;
Allyl 7-(diethylamino)-2-oxo-2<i>H</i>-chromene-3-carboxylate
;
_space_group_crystal_system monoclinic
_space_group_IT_number 14
_space_group_name_Hall '-P 2ybc'
_space_group_name_H-M_alt 'P 1 21/c 1'
_atom_sites_solution_hydrogens geom
_audit_creation_method
;
Olex2 1.3-ac4
(compiled 2020.03.28 svn.rd84adfe8 for Rigaku Oxford Diffraction, GUI svn.r6032)
;
_cell_angle_alpha 90
_cell_angle_beta 95.5220(6)
_cell_angle_gamma 90
_cell_formula_units_Z 4
_cell_length_a 13.72487(9)
_cell_length_b 13.05333(9)
_cell_length_c 8.55970(6)
_cell_measurement_reflns_used 18730
_cell_measurement_temperature 99.99(10)
_cell_measurement_theta_max 79.4630
_cell_measurement_theta_min 3.2190
_cell_volume 1526.399(18)
_computing_cell_refinement
;
CrysAlisPro (Rigaku OD, 2020)
;
_computing_data_collection
;
CrysAlisPro (Rigaku OD, 2020)
;
_computing_data_reduction
;
CrysAlisPro (Rigaku OD, 2020)
;
_computing_molecular_graphics
;
<i>OLEX2</i> (Dolomanov <i>et al.</i>,  2009) and DIAMOND (Brandenburg,
2014)
;
_computing_publication_material
;
publcif (Westrip, 2010)
;
_computing_structure_refinement
;
SHELXL (Sheldrick, 2015b)
;
_computing_structure_solution
;
SHELXT (Sheldrick, 2015a)
;
_diffrn_ambient_temperature 99.99(10)
_diffrn_detector 'Hybrid Pixel Array Detector'
_diffrn_detector_area_resol_mean 10.0000
_diffrn_measured_fraction_theta_full 1.000
_diffrn_measured_fraction_theta_max 1.000
_diffrn_measurement_device 'four-circle diffractometer'
_diffrn_measurement_device_type 'XtaLAB Synergy, Dualflex, HyPix'
_diffrn_measurement_method '\w scans'
_diffrn_radiation_monochromator mirror
_diffrn_radiation_probe x-ray
_diffrn_radiation_type 'Cu K\a'
_diffrn_radiation_wavelength 1.54184
_diffrn_reflns_av_R_equivalents 0.0245
_diffrn_reflns_av_unetI/netI 0.0107
_diffrn_reflns_limit_h_max 17
_diffrn_reflns_limit_h_min -17
_diffrn_reflns_limit_k_max 16
_diffrn_reflns_limit_k_min -16
_diffrn_reflns_limit_l_max 9
_diffrn_reflns_limit_l_min -10
_diffrn_reflns_number 26198
_diffrn_reflns_theta_full 67.684
_diffrn_reflns_theta_max 74.459
_diffrn_reflns_theta_min 3.235
_diffrn_source 'micro-focus sealed X-ray tube'
_exptl_absorpt_coefficient_mu 0.768
_exptl_absorpt_correction_T_max 1.00000
_exptl_absorpt_correction_T_min 0.79615
_exptl_absorpt_correction_type multi-scan
_exptl_absorpt_process_details
;
(CrysAlisPro; Rigaku OD, 2020)
;
_exptl_crystal_colour colorless
_exptl_crystal_density_diffrn 1.311
_exptl_crystal_description block
_exptl_crystal_F_000 640
_exptl_crystal_size_max 0.08
_exptl_crystal_size_mid 0.06
_exptl_crystal_size_min 0.05
_refine_diff_density_max 0.271
_refine_diff_density_min -0.176
_refine_ls_extinction_coef 0.00051(13)
_refine_ls_extinction_expression Fc^*^=kFc[1+0.001xFc^2^\l^3^/sin(2\q)]^-1/4^
_refine_ls_extinction_method
;
SHELXL (Sheldrick, 2015b)
;
_refine_ls_goodness_of_fit_ref 1.034
_refine_ls_hydrogen_treatment constr
_refine_ls_matrix_type full
_refine_ls_number_parameters 202
_refine_ls_number_reflns 3125
_refine_ls_number_restraints 0
_refine_ls_restrained_S_all 1.034
_refine_ls_R_factor_all 0.0345
_refine_ls_R_factor_gt 0.0332
_refine_ls_shift/su_max 0.000
_refine_ls_shift/su_mean 0.000
_refine_ls_structure_factor_coef Fsqd
_refine_ls_weighting_details 'w=1/[\s^2^(Fo^2^)+(0.0452P)^2^+0.4857P] where P=(Fo^2^+2Fc^2^)/3'
_refine_ls_weighting_scheme calc
_refine_ls_wR_factor_gt 0.0887
_refine_ls_wR_factor_ref 0.0898
_reflns_number_gt 2975
_reflns_number_total 3125
_reflns_threshold_expression 'I > 2\s(I)'
_cod_data_source_file wm5600sup1.cif
_cod_data_source_block I
_cod_database_code 2243765
_shelx_space_group_comment
;
The symmetry employed for this shelxl refinement is uniquely defined
by the following loop, which should always be used as a source of
symmetry information in preference to the above space-group names.
They are only intended as comments.
;

loop_
_space_group_symop_operation_xyz
'x, y, z'
'-x, y+1/2, -z+1/2'
'-x, -y, -z'
'x, -y-1/2, z-1/2'

loop_
_atom_site_type_symbol
_atom_site_label
_atom_site_fract_x
_atom_site_fract_y
_atom_site_fract_z
_atom_site_U_iso_or_equiv
_atom_site_adp_type
_atom_site_calc_flag
_atom_site_occupancy
_atom_site_disorder_assembly
_atom_site_disorder_group
O O1 0.42522(5) 0.43406(5) 0.62496(8) 0.02005(16) Uani d 1 . .
O O2 0.30849(5) 0.49523(5) 0.45723(9) 0.02685(18) Uani d 1 . .
O O3 0.14546(5) 0.22199(6) 0.48871(10) 0.03164(19) Uani d 1 . .
O O4 0.15018(5) 0.37908(6) 0.38321(9) 0.02571(18) Uani d 1 . .
N N1 0.69931(6) 0.32538(6) 0.96569(9) 0.02028(19) Uani d 1 . .
C C1 0.33583(7) 0.42197(7) 0.53540(11) 0.0200(2) Uani d 1 . .
C C2 0.28755(7) 0.32340(7) 0.54870(11) 0.0200(2) Uani d 1 . .
C C3 0.33465(7) 0.24639(7) 0.63486(11) 0.0208(2) Uani d 1 . .
H H3 0.302995 0.181966 0.640621 0.025 Uiso calc 1 . .
C C4 0.42814(7) 0.25947(7) 0.71496(11) 0.0196(2) Uani d 1 . .
C C5 0.48286(7) 0.18288(7) 0.80087(11) 0.0213(2) Uani d 1 . .
H H5 0.457233 0.115320 0.802308 0.026 Uiso calc 1 . .
C C6 0.57144(7) 0.20301(7) 0.88188(11) 0.0208(2) Uani d 1 . .
H H6 0.606652 0.149382 0.937029 0.025 Uiso calc 1 . .
C C7 0.61162(7) 0.30412(7) 0.88437(11) 0.0187(2) Uani d 1 . .
C C8 0.55922(7) 0.38049(7) 0.79458(11) 0.0194(2) Uani d 1 . .
H H8 0.584776 0.448004 0.791190 0.023 Uiso calc 1 . .
C C9 0.47128(7) 0.35691(7) 0.71221(11) 0.0184(2) Uani d 1 . .
C C10 0.18826(7) 0.30202(8) 0.47158(11) 0.0220(2) Uani d 1 . .
C C11 0.05028(7) 0.36342(9) 0.31361(13) 0.0278(2) Uani d 1 . .
H H11A 0.005740 0.353447 0.396689 0.033 Uiso calc 1 . .
H H11B 0.046669 0.302041 0.245361 0.033 Uiso calc 1 . .
C C12 0.02189(8) 0.45623(9) 0.22007(14) 0.0333(3) Uani d 1 . .
H H12 0.056563 0.471426 0.132052 0.040 Uiso calc 1 . .
C C13 -0.04888(9) 0.51877(10) 0.25251(17) 0.0408(3) Uani d 1 . .
H H13A -0.084753 0.505412 0.339854 0.049 Uiso calc 1 . .
H H13B -0.064001 0.577191 0.188542 0.049 Uiso calc 1 . .
C C14 0.74215(7) 0.42822(8) 0.96559(12) 0.0237(2) Uani d 1 . .
H H14A 0.730319 0.457818 0.858963 0.028 Uiso calc 1 . .
H H14B 0.813825 0.423083 0.991818 0.028 Uiso calc 1 . .
C C15 0.69959(9) 0.49949(8) 1.08247(13) 0.0303(2) Uani d 1 . .
H H15A 0.630056 0.511206 1.049963 0.045 Uiso calc 1 . .
H H15B 0.734605 0.564996 1.085692 0.045 Uiso calc 1 . .
H H15C 0.706714 0.468117 1.186964 0.045 Uiso calc 1 . .
C C16 0.74742(7) 0.25546(8) 1.08276(11) 0.0231(2) Uani d 1 . .
H H16A 0.699758 0.202771 1.109081 0.028 Uiso calc 1 . .
H H16B 0.767645 0.294469 1.179671 0.028 Uiso calc 1 . .
C C17 0.83648(8) 0.20262(9) 1.02778(14) 0.0324(3) Uani d 1 . .
H H17A 0.816019 0.157826 0.938740 0.049 Uiso calc 1 . .
H H17B 0.868653 0.161646 1.113786 0.049 Uiso calc 1 . .
H H17C 0.882291 0.254245 0.995308 0.049 Uiso calc 1 . .

loop_
_atom_site_aniso_label
_atom_site_aniso_U_11
_atom_site_aniso_U_22
_atom_site_aniso_U_33
_atom_site_aniso_U_12
_atom_site_aniso_U_13
_atom_site_aniso_U_23
O1 0.0191(3) 0.0158(3) 0.0244(3) -0.0008(2) -0.0025(3) 0.0018(3)
O2 0.0244(4) 0.0199(4) 0.0343(4) -0.0021(3) -0.0069(3) 0.0057(3)
O3 0.0251(4) 0.0236(4) 0.0446(5) -0.0067(3) -0.0054(3) 0.0041(3)
O4 0.0182(3) 0.0256(4) 0.0319(4) -0.0036(3) -0.0048(3) 0.0050(3)
N1 0.0187(4) 0.0214(4) 0.0205(4) 0.0016(3) 0.0006(3) 0.0009(3)
C1 0.0184(4) 0.0192(5) 0.0222(5) 0.0002(4) -0.0001(4) -0.0009(4)
C2 0.0193(5) 0.0189(5) 0.0218(5) -0.0014(4) 0.0015(4) -0.0017(4)
C3 0.0227(5) 0.0172(4) 0.0228(5) -0.0026(4) 0.0035(4) -0.0015(4)
C4 0.0212(5) 0.0176(5) 0.0201(4) -0.0004(4) 0.0027(4) -0.0006(3)
C5 0.0253(5) 0.0163(4) 0.0225(5) -0.0007(4) 0.0030(4) 0.0004(4)
C6 0.0240(5) 0.0180(5) 0.0206(4) 0.0036(4) 0.0029(4) 0.0016(3)
C7 0.0182(4) 0.0209(5) 0.0173(4) 0.0018(4) 0.0037(3) -0.0010(3)
C8 0.0200(5) 0.0168(4) 0.0215(5) -0.0008(3) 0.0021(4) 0.0000(3)
C9 0.0201(4) 0.0167(4) 0.0188(4) 0.0020(3) 0.0031(3) 0.0006(3)
C10 0.0211(5) 0.0201(5) 0.0245(5) -0.0013(4) 0.0013(4) -0.0019(4)
C11 0.0177(5) 0.0297(5) 0.0348(6) -0.0043(4) -0.0044(4) 0.0022(4)
C12 0.0241(5) 0.0370(6) 0.0366(6) -0.0075(5) -0.0082(4) 0.0101(5)
C13 0.0346(6) 0.0311(6) 0.0529(8) -0.0015(5) -0.0156(6) 0.0041(5)
C14 0.0202(5) 0.0249(5) 0.0253(5) -0.0022(4) -0.0011(4) 0.0016(4)
C15 0.0335(6) 0.0246(5) 0.0317(6) 0.0004(4) -0.0021(4) -0.0030(4)
C16 0.0223(5) 0.0268(5) 0.0196(4) 0.0027(4) -0.0007(4) 0.0022(4)
C17 0.0257(5) 0.0366(6) 0.0348(6) 0.0104(5) 0.0020(4) 0.0064(5)

loop_
_atom_type_symbol
_atom_type_description
_atom_type_scat_dispersion_real
_atom_type_scat_dispersion_imag
_atom_type_scat_source
C C 0.0181 0.0091 'International Tables Vol C Tables 4.2.6.8 and 6.1.1.4'
H H 0.0000 0.0000 'International Tables Vol C Tables 4.2.6.8 and 6.1.1.4'
N N 0.0311 0.0180 'International Tables Vol C Tables 4.2.6.8 and 6.1.1.4'
O O 0.0492 0.0322 'International Tables Vol C Tables 4.2.6.8 and 6.1.1.4'

loop_
_geom_angle_atom_site_label_1
_geom_angle_atom_site_label_2
_geom_angle_atom_site_label_3
_geom_angle_site_symmetry_1
_geom_angle_site_symmetry_3
_geom_angle
_geom_angle_publ_flag
C9 O1 C1 . . 123.53(8) ?
C10 O4 C11 . . 115.36(8) ?
C7 N1 C14 . . 121.47(8) ?
C7 N1 C16 . . 122.79(8) ?
C16 N1 C14 . . 114.62(8) ?
O1 C1 C2 . . 116.15(8) ?
O2 C1 O1 . . 115.24(8) ?
O2 C1 C2 . . 128.61(9) ?
C1 C2 C10 . . 122.49(9) ?
C3 C2 C1 . . 119.67(9) ?
C3 C2 C10 . . 117.84(9) ?
C2 C3 H3 . . 118.9 ?
C2 C3 C4 . . 122.29(9) ?
C4 C3 H3 . . 118.9 ?
C3 C4 C5 . . 125.60(9) ?
C9 C4 C3 . . 117.93(9) ?
C9 C4 C5 . . 116.46(9) ?
C4 C5 H5 . . 119.0 ?
C6 C5 C4 . . 122.04(9) ?
C6 C5 H5 . . 119.0 ?
C5 C6 H6 . . 119.7 ?
C5 C6 C7 . . 120.55(9) ?
C7 C6 H6 . . 119.7 ?
N1 C7 C6 . . 121.14(9) ?
N1 C7 C8 . . 120.91(9) ?
C8 C7 C6 . . 117.90(9) ?
C7 C8 H8 . . 120.1 ?
C9 C8 C7 . . 119.84(9) ?
C9 C8 H8 . . 120.1 ?
O1 C9 C4 . . 120.09(8) ?
O1 C9 C8 . . 116.83(8) ?
C8 C9 C4 . . 123.08(9) ?
O3 C10 O4 . . 123.31(9) ?
O3 C10 C2 . . 122.88(9) ?
O4 C10 C2 . . 113.80(8) ?
O4 C11 H11A . . 110.3 ?
O4 C11 H11B . . 110.3 ?
O4 C11 C12 . . 107.12(8) ?
H11A C11 H11B . . 108.5 ?
C12 C11 H11A . . 110.3 ?
C12 C11 H11B . . 110.3 ?
C11 C12 H12 . . 118.2 ?
C13 C12 C11 . . 123.54(12) ?
C13 C12 H12 . . 118.2 ?
C12 C13 H13A . . 120.0 ?
C12 C13 H13B . . 120.0 ?
H13A C13 H13B . . 120.0 ?
N1 C14 H14A . . 109.1 ?
N1 C14 H14B . . 109.1 ?
N1 C14 C15 . . 112.32(8) ?
H14A C14 H14B . . 107.9 ?
C15 C14 H14A . . 109.1 ?
C15 C14 H14B . . 109.1 ?
C14 C15 H15A . . 109.5 ?
C14 C15 H15B . . 109.5 ?
C14 C15 H15C . . 109.5 ?
H15A C15 H15B . . 109.5 ?
H15A C15 H15C . . 109.5 ?
H15B C15 H15C . . 109.5 ?
N1 C16 H16A . . 108.9 ?
N1 C16 H16B . . 108.9 ?
N1 C16 C17 . . 113.25(8) ?
H16A C16 H16B . . 107.7 ?
C17 C16 H16A . . 108.9 ?
C17 C16 H16B . . 108.9 ?
C16 C17 H17A . . 109.5 ?
C16 C17 H17B . . 109.5 ?
C16 C17 H17C . . 109.5 ?
H17A C17 H17B . . 109.5 ?
H17A C17 H17C . . 109.5 ?
H17B C17 H17C . . 109.5 ?

loop_
_geom_bond_atom_site_label_1
_geom_bond_atom_site_label_2
_geom_bond_site_symmetry_2
_geom_bond_distance
_geom_bond_publ_flag
O1 C1 . 1.3916(11) ?
O1 C9 . 1.3714(11) ?
O2 C1 . 1.2062(12) ?
O3 C10 . 1.2142(13) ?
O4 C10 . 1.3346(12) ?
O4 C11 . 1.4558(11) ?
N1 C7 . 1.3597(12) ?
N1 C14 . 1.4655(13) ?
N1 C16 . 1.4648(12) ?
C1 C2 . 1.4567(13) ?
C2 C3 . 1.3713(14) ?
C2 C10 . 1.4824(13) ?
C3 H3 . 0.9500 ?
C3 C4 . 1.4059(13) ?
C4 C5 . 1.4134(13) ?
C4 C9 . 1.4041(13) ?
C5 H5 . 0.9500 ?
C5 C6 . 1.3660(14) ?
C6 H6 . 0.9500 ?
C6 C7 . 1.4297(14) ?
C7 C8 . 1.4125(13) ?
C8 H8 . 0.9500 ?
C8 C9 . 1.3729(13) ?
C11 H11A . 0.9900 ?
C11 H11B . 0.9900 ?
C11 C12 . 1.4833(15) ?
C12 H12 . 0.9500 ?
C12 C13 . 1.3188(19) ?
C13 H13A . 0.9500 ?
C13 H13B . 0.9500 ?
C14 H14A . 0.9900 ?
C14 H14B . 0.9900 ?
C14 C15 . 1.5233(15) ?
C15 H15A . 0.9800 ?
C15 H15B . 0.9800 ?
C15 H15C . 0.9800 ?
C16 H16A . 0.9900 ?
C16 H16B . 0.9900 ?
C16 C17 . 1.5173(14) ?
C17 H17A . 0.9800 ?
C17 H17B . 0.9800 ?
C17 H17C . 0.9800 ?

loop_
_geom_hbond_atom_site_label_D
_geom_hbond_atom_site_label_H
_geom_hbond_atom_site_label_A
_geom_hbond_site_symmetry_A
_geom_hbond_distance_DH
_geom_hbond_distance_HA
_geom_hbond_distance_DA
_geom_hbond_angle_DHA
C6 H6 O2 2_646 0.95 2.45 3.3958(12) 171.2

loop_
_geom_torsion_atom_site_label_1
_geom_torsion_atom_site_label_2
_geom_torsion_atom_site_label_3
_geom_torsion_atom_site_label_4
_geom_torsion_site_symmetry_1
_geom_torsion_site_symmetry_2
_geom_torsion_site_symmetry_3
_geom_torsion_site_symmetry_4
_geom_torsion
_geom_torsion_publ_flag
O1 C1 C2 C3 . . . . -5.62(13) ?
O1 C1 C2 C10 . . . . 174.60(8) ?
O2 C1 C2 C3 . . . . 174.72(10) ?
O2 C1 C2 C10 . . . . -5.06(16) ?
O4 C11 C12 C13 . . . . -115.91(12) ?
N1 C7 C8 C9 . . . . 179.35(8) ?
C1 O1 C9 C4 . . . . -0.28(13) ?
C1 O1 C9 C8 . . . . 180.00(8) ?
C1 C2 C3 C4 . . . . 1.44(14) ?
C1 C2 C10 O3 . . . . -176.05(10) ?
C1 C2 C10 O4 . . . . 3.33(13) ?
C2 C3 C4 C5 . . . . -177.39(9) ?
C2 C3 C4 C9 . . . . 3.51(14) ?
C3 C2 C10 O3 . . . . 4.17(15) ?
C3 C2 C10 O4 . . . . -176.45(8) ?
C3 C4 C5 C6 . . . . -176.79(9) ?
C3 C4 C9 O1 . . . . -4.15(13) ?
C3 C4 C9 C8 . . . . 175.56(9) ?
C4 C5 C6 C7 . . . . 0.96(14) ?
C5 C4 C9 O1 . . . . 176.67(8) ?
C5 C4 C9 C8 . . . . -3.62(14) ?
C5 C6 C7 N1 . . . . 179.41(8) ?
C5 C6 C7 C8 . . . . -3.06(14) ?
C6 C7 C8 C9 . . . . 1.82(13) ?
C7 N1 C14 C15 . . . . 81.70(11) ?
C7 N1 C16 C17 . . . . 107.68(11) ?
C7 C8 C9 O1 . . . . -178.72(8) ?
C7 C8 C9 C4 . . . . 1.57(14) ?
C9 O1 C1 O2 . . . . -175.17(8) ?
C9 O1 C1 C2 . . . . 5.12(13) ?
C9 C4 C5 C6 . . . . 2.31(14) ?
C10 O4 C11 C12 . . . . -179.62(9) ?
C10 C2 C3 C4 . . . . -178.77(9) ?
C11 O4 C10 O3 . . . . 3.12(14) ?
C11 O4 C10 C2 . . . . -176.26(8) ?
C14 N1 C7 C6 . . . . 178.43(8) ?
C14 N1 C7 C8 . . . . 0.97(13) ?
C14 N1 C16 C17 . . . . -84.26(11) ?
C16 N1 C7 C6 . . . . -14.31(13) ?
C16 N1 C7 C8 . . . . 168.23(8) ?
C16 N1 C14 C15 . . . . -86.53(10) ?

_cod_database_fobs_code 2243765
